data_2004618
loop_
_publ_author_name
'Berens, U.'
'Raabe, G.'

_publ_section_title
(2<i>R</i>,3<i>R</i>,5<i>S</i>,6<i>S</i>)-2,3-Diethoxy-5,6-bis(hydroxymethyl)-2,3-dimethyl-1,4-dioxane
_journal_issue 3
_journal_name_full 'Acta Crystallographica Section C'
_journal_page_first 669
_journal_page_last 672
_journal_paper_doi 10.1107/S0108270195012194
_journal_volume 52
_journal_year 1996
_chemical_formula_sum 'C12 H24 O6'
_chemical_formula_weight 264.3
_space_group_IT_number 19
_symmetry_cell_setting orthorhombic
_symmetry_space_group_name_Hall 'P 2ac 2ab'
_symmetry_space_group_name_H-M 'P 21 21 21'
_atom_type_scat_source IntTabIV
_cell_angle_alpha 90
_cell_angle_beta 90
_cell_angle_gamma 90
_cell_formula_units_Z 4
_cell_length_a 6.0780(10)
_cell_length_b 9.996(2)
_cell_length_c 23.888(4)
_cell_measurement_reflns_used 25
_cell_measurement_temperature 293
_cell_measurement_theta_max 19.3
_cell_measurement_theta_min 10.2
_cell_volume 1451.3(4)
_computing_cell_refinement 'CAD-4 Software'
_computing_data_collection 'CAD-4 Software (Enraf-Nonius, 1989)'
_computing_data_reduction 'DIFDAT Xtal3.2 (Hall, Flack & Stewart, 1992)'
_computing_molecular_graphics 'SCHAKAL (Keller, 1986); ORTEP (Johnson, 1965)'
_computing_publication_material 'ATABLE Xtal3.2, BONDLA Xtal3.2'
_computing_structure_refinement 'CRYLSQ Xtal3.2'
_computing_structure_solution 'GENSIN Xtal3.2, GENTAN Xtal3.2'
_diffrn_measurement_device 'Enraf-Nonius CAD-4'
_diffrn_measurement_method '\w/2\q scans'
_diffrn_radiation_type MoK\a
_diffrn_radiation_wavelength 0.71069
_diffrn_reflns_av_R_equivalents 0.03
_diffrn_reflns_limit_h_max 7
_diffrn_reflns_limit_h_min -7
_diffrn_reflns_limit_k_max 12
_diffrn_reflns_limit_k_min 0
_diffrn_reflns_limit_l_max 30
_diffrn_reflns_limit_l_min 0
_diffrn_reflns_number 3772
_diffrn_reflns_theta_max 27.5
_diffrn_standards_decay_% <1
_diffrn_standards_interval_count 60
_diffrn_standards_number 3
_exptl_absorpt_coefficient_mu 0.090
_exptl_absorpt_correction_type none
_exptl_crystal_colour colourless
_exptl_crystal_density_diffrn 1.210
_exptl_crystal_density_method none
_exptl_crystal_description irregular
_exptl_crystal_size_max 0.4
_exptl_crystal_size_mid 0.4
_exptl_crystal_size_min 0.4
_refine_diff_density_max 0.3
_refine_diff_density_min -0.3
_refine_ls_extinction_coef 'r^*^ = 6088'
_refine_ls_extinction_method 'Zachariasen (1967), Larson (1970)'
_refine_ls_goodness_of_fit_obs 2.284
_refine_ls_hydrogen_treatment 'H atoms see text'
_refine_ls_number_parameters 164
_refine_ls_number_reflns 1218
_refine_ls_R_factor_obs 0.054
_refine_ls_shift/esd_max <0.0002
_refine_ls_structure_factor_coef F
_refine_ls_weighting_details w=1/\s^2^(F)
_refine_ls_weighting_scheme calc
_refine_ls_wR_factor_obs 0.048
_reflns_number_observed 1219
_reflns_number_total 1945
_reflns_observed_criterion I>2\s(I)
_cod_data_source_file jz1071.cif
_cod_data_source_block jz1071a
_cod_depositor_comments
;
The following automatic conversions were performed:

'_refine_ls_weighting_scheme' value ' w=1/\s^2^(F)' was changed to
'calc'. New tag '_refine_ls_weighting_details' was created. The value
of the new tag was set to 'w=1/\s^2^(F)'.

Automatic conversion script
Id: cif_fix_values 3143 2015-03-26 13:38:13Z robertas 
;
_cod_database_code 2004618

loop_
_symmetry_equiv_pos_as_xyz
x,y,z
1/2-x,-y,1/2+z
-x,1/2+y,1/2-z
1/2+x,1/2-y,-z

loop_
_atom_site_label
_atom_site_fract_x
_atom_site_fract_y
_atom_site_fract_z
_atom_site_U_iso_or_equiv
O1 .5022(4) .3899(2) .41960(10) .0570(9)
O4 .2105(4) .5813(2) .38100(10) .0569(9)
O7 .3023(5) .3144(3) .34300(10) .0660(10)
O8 .5722(4) .6257(3) .35590(10) .0670(10)
O16 .5205(5) .4929(4) .53560(10) .1000(10)
O18 -0.1306(5) .5478(4) .46450(10) .119(2)
C2 .4697(6) .4018(4) .3613(2) .0550(10)
C3 .3860(6) .5424(4) .34580(10) .0550(10)
C5 .2571(5) .5704(4) .4397(2) .0550(10)
C6 .3108(6) .4266(4) .4526(2) .0580(10)
C7 .0609(7) .6261(5) .4703(2) .083(2)
C9 .3324(9) .1754(4) .3556(2) .091(2)
C10 .1699(8) .0969(5) .3245(2) .106(2)
C11 .5370(10) .7666(5) .3458(2) .106(2)
C12 .7420(10) .8377(5) .3521(2) .116(3)
C13 .2976(8) .5532(4) .2872(2) .078(2)
C14 .6915(7) .3684(5) .3347(2) .077(2)
C15 .3700(8) .3977(5) .5130(2) .084(2)
H5 .3887 .6215 .4526 .083
H71 .0980 .6324 .5110 .125
H72 .0306 .7174 .4552 .125
H91 .4842 .1475 .3437 .137
H92 .3147 .1605 .3964 .137
H101 .0191 .1257 .3364 .159
H102 .1886 .1128 .2837 .159
H103 .1917 .0006 .3334 .159
H111 .4807 .7807 .3069 .159
H112 .4274 .8026 .3733 .159
H121 .7995 .8246 .3914 .173
H122 .8527 .8026 .3250 .173
H123 .7189 .9355 .3456 .173
H131 .2547 .6478 .2802 .117
H132 .4176 .5265 .2606 .117
H133 .1674 .4944 .2801 .117
H141 .7332 .2752 .3452 .116
H142 .6781 .3757 .2931 .116
H143 .8103 .4309 .3476 .116
H151 .2323 .3984 .5357 .126
H152 .4386 .3067 .5146 .126
H6 .1734 .3755 .4440 .087
H18 -0.1500 .5170 .4380 .171
H16 .6200 .4910 .5150 .109

loop_
_geom_angle_atom_site_label_1
_geom_angle_atom_site_label_2
_geom_angle_atom_site_label_3
_geom_angle_site_symmetry_3
_geom_angle
_geom_angle_publ_flag
C3 O4 C5 . 114.3(3) yes
C3 O8 C11 . 115.2(3) yes
O7 C2 C14 . 112.0(3) yes
O1 C2 C14 . 105.6(3) yes
C14 C2 C3 . 113.1(3) yes
O4 C3 C13 . 105.3(3) yes
O8 C3 C13 . 113.5(3) yes
C13 C3 C2 . 114.0(3) yes
O4 C5 C7 . 106.9(3) yes
O1 C6 C5 . 107.7(3) yes
C5 C6 C15 . 115.4(3) yes
O7 C9 C10 . 109.1(4) yes
O16 C15 C6 . 112.7(4) yes
C2 O7 C9 . 116.3(3) yes
O7 C2 O1 . 110.7(3) yes
O7 C2 C3 . 104.7(3) yes
O1 C2 C3 . 111.0(3) yes
O4 C3 O8 . 109.8(3) yes
O4 C3 C2 . 111.0(3) yes
O8 C3 C2 . 103.3(3) yes
O4 C5 C6 . 108.4(3) yes
C6 C5 C7 . 115.1(3) yes
O1 C6 C15 . 106.(3) yes
O18 C7 C5 . 113.6(4) yes
C12 C11 O8 . 109.8(4) yes
C2 O1 C6 . 113.7(3) yes
O16 H16 O18 1_655 162.3(3) no
H16 O16 C15 . 104.0(3) no
H18 O18 C7 . 117.6(4) no
H5 C5 O4 . 114.9(3) no
H5 C5 C6 . 104.6(3) no
H5 C5 C7 . 107.2(3) no
H6 C6 O1 . 115.3(3) no
H6 C6 C5 . 105.3(3) no
H6 C6 C15 . 107.3(3) no
H72 C7 H71 . 109.6(5) no
H72 C7 O18 . 108.6(4) no
H72 C7 C5 . 108.0(4) no
H71 C7 O18 . 108.5(4) no
H71 C7 C5 . 108.5(4) no
H92 C9 H91 . 109.7(5) no
H92 C9 O7 . 109.8(4) no
H92 C9 C10 . 110.1(5) no
H91 C9 O7 . 109.1(4) no
H91 C9 C10 . 109.0(4) no
H103 C10 H102 . 110.3(5) no
H103 C10 H101 . 109.9(5) no
H103 C10 C9 . 108.7(5) no
H102 C10 H101 . 109.7(5) no
H102 C10 C9 . 109.6(4) no
H101 C10 C9 . 108.6(5) no
H111 C11 H112 . 109.1(5) no
H111 C11 C12 . 108.9(5) no
H111 C11 O8 . 110.0(4) no
H112 C11 C12 . 109.3(5) no
H112 C11 O8 . 109.8(4) no
H122 C12 H123 . 109.8(5) no
H122 C12 H121 . 108.9(5) no
H122 C12 C11 . 110.0(5) no
H123 C12 H121 . 108.7(5) no
H123 C12 C11 . 110.2(5) no
H121 C12 C11 . 109.3(5) no
H131 C13 H133 . 108.8(5) no
H131 C13 H132 . 109.6(4) no
H131 C13 C3 . 108.7(4) no
H133 C13 H132 . 108.1(4) no
H133 C13 C3 . 113.5(4) no
H132 C13 C3 . 108.1(4) no
H141 C14 H142 . 109.8(4) no
H141 C14 H143 . 108.8(4) no
H141 C14 C2 . 108.9(4) no
H142 C14 H143 . 108.6(4) no
H142 C14 C2 . 109.0(4) no
H143 C14 C2 . 111.8(4) no
H151 C15 H152 . 109.7(5) no
H151 C15 O16 . 109.2(4) no
H151 C15 C6 . 108.4(4) no
H152 C15 O16 . 109.0(4) no
H152 C15 C6 . 107.9(4) no

loop_
_geom_bond_atom_site_label_1
_geom_bond_atom_site_label_2
_geom_bond_distance
_geom_bond_publ_flag
O1 C2 1.413(4) yes
O4 C3 1.413(4) yes
O7 C2 1.410(5) yes
O8 C3 1.425(4) yes
O16 C15 1.426(6) yes
C2 C14 1.527(6) yes
C3 C13 1.503(6) yes
C5 C7 1.506(6) yes
C9 C10 1.464(7) yes
O1 C6 1.452(4) yes
O4 C5 1.434(4) yes
O7 C9 1.433(5) yes
O8 C11 1.445(5) yes
O18 C7 1.410(6) yes
C2 C3 1.540(5) yes
C5 C6 1.506(5) yes
C6 C15 1.515(5) yes
C11 C12 1.440(8) yes
O16 H16 .781(3) no
O18 H18 .713(4) no
C5 H5 .998(3) no
C6 H6 1.000(4) no
C7 H72 .998(5) no
C7 H71 1.000(4) no
C9 H92 .992(5) no
C9 H91 1.005(5) no
C10 H103 .995(5) no
C10 H102 .995(6) no
C10 H101 1.002(5) no
C11 H111 1.001(6) no
C11 H112 1.004(6) no
C12 H122 .997(6) no
C12 H123 .999(5) no
C12 H121 1.010(5) no
C13 H131 .995(4) no
C13 H133 1.000(5) no
C13 H132 1.004(5) no
C14 H141 .997(4) no
C14 H142 .999(4) no
C14 H143 1.004(4) no
C15 H151 .996(5) no
C15 H152 1.001(5) no
